data_4109387
loop_
_publ_author_name
'Richard D. Adams'
'Burjor Captain'
'Mark D. Smith'
'Chad Beddie'
'Michael B. Hall'

_publ_section_title
;
 Unsaturated Platinum-Rhenium Cluster Complexes. Synthesis, Structures and
 Reactivity
;
_journal_name_full 'Journal of the American Chemical Society'
_journal_page_first 5981
_journal_page_last 5991
_journal_paper_doi 10.1021/ja070773o
_journal_volume 129
_journal_year 2007
_chemical_formula_sum 'C31 H54 O7 P2 Pt2 Re2'
_chemical_formula_weight 1363.26
_chemical_name_systematic
; 
 ? 
;
_space_group_IT_number 19
_symmetry_cell_setting orthorhombic
_symmetry_space_group_name_Hall 'P 2ac 2ab'
_symmetry_space_group_name_H-M 'P 21 21 21'
_atom_sites_solution_hydrogens geom
_atom_sites_solution_primary direct
_atom_sites_solution_secondary difmap
_audit_creation_method SHELXL-97
_cell_angle_alpha 90.00
_cell_angle_beta 90.00
_cell_angle_gamma 90.00
_cell_formula_units_Z 12
_cell_length_a 15.2359(14)
_cell_length_b 15.2464(14)
_cell_length_c 50.847(5)
_cell_measurement_reflns_used 5214
_cell_measurement_temperature 100(2)
_cell_measurement_theta_max 28.10
_cell_measurement_theta_min 2.24
_cell_volume 11811.4(19)
_computing_cell_refinement 'SAINT+  V6.2 (Bruker, 2001)'
_computing_data_collection 'SMART V5.625 (Bruker, 2001)'
_computing_data_reduction 'SAINT+  V6.2'
_computing_molecular_graphics 'SHELXTL V6.1 (Sheldrick, 1997)'
_computing_publication_material 'SHELXTL V6.1'
_computing_structure_refinement 'SHELXL-97 (Sheldrick, 1997)'
_computing_structure_solution 'SHELXS-97 (Sheldrick, 1990)'
_diffrn_ambient_temperature 100(2)
_diffrn_measured_fraction_theta_full 1.000
_diffrn_measured_fraction_theta_max 1.000
_diffrn_measurement_device_type 'Bruker SMART APEX CCD diffractometer'
_diffrn_measurement_method 'omega scans'
_diffrn_radiation_monochromator graphite
_diffrn_radiation_source 'fine-focus sealed tube'
_diffrn_radiation_type MoK\a
_diffrn_radiation_wavelength 0.71073
_diffrn_reflns_av_R_equivalents 0.0689
_diffrn_reflns_av_sigmaI/netI 0.0554
_diffrn_reflns_limit_h_max 18
_diffrn_reflns_limit_h_min -18
_diffrn_reflns_limit_k_max 18
_diffrn_reflns_limit_k_min -18
_diffrn_reflns_limit_l_max 60
_diffrn_reflns_limit_l_min -60
_diffrn_reflns_number 97873
_diffrn_reflns_theta_full 25.03
_diffrn_reflns_theta_max 25.03
_diffrn_reflns_theta_min 0.80
_diffrn_standards_decay_% <1
_exptl_absorpt_coefficient_mu 13.333
_exptl_absorpt_correction_T_max 1.000
_exptl_absorpt_correction_T_min 0.474
_exptl_absorpt_correction_type multi-scan
_exptl_absorpt_process_details '(SADABS, Bruker, 1997)'
_exptl_crystal_colour Red
_exptl_crystal_density_diffrn 2.300
_exptl_crystal_description Bar
_exptl_crystal_F_000 7584
_exptl_crystal_size_max 0.40
_exptl_crystal_size_mid 0.12
_exptl_crystal_size_min 0.04
_refine_diff_density_max 10.175
_refine_diff_density_min -4.634
_refine_diff_density_rms 0.456
_refine_ls_abs_structure_details 'Flack H D (1983), Acta Cryst. A39, 876-881'
_refine_ls_abs_structure_Flack 0.50(2)
_refine_ls_extinction_method none
_refine_ls_goodness_of_fit_ref 1.057
_refine_ls_hydrogen_treatment mixed
_refine_ls_matrix_type full
_refine_ls_number_parameters 620
_refine_ls_number_reflns 20882
_refine_ls_number_restraints 0
_refine_ls_restrained_S_all 1.057
_refine_ls_R_factor_all 0.0853
_refine_ls_R_factor_gt 0.0734
_refine_ls_shift/su_max 1.815
_refine_ls_shift/su_mean 0.008
_refine_ls_structure_factor_coef Fsqd
_refine_ls_weighting_details 'calc w=1/[\s^2^(Fo^2^)+(0.0653P)^2^+919.9987P] where P=(Fo^2^+2Fc^2^)/3'
_refine_ls_weighting_scheme calc
_refine_ls_wR_factor_gt 0.1747
_refine_ls_wR_factor_ref 0.1832
_reflns_number_gt 17760
_reflns_number_total 20882
_reflns_threshold_expression >2sigma(I)
_cod_data_source_file ja070773osi20070202_012142.cif
_cod_data_source_block p212121
_cod_original_cell_volume 11811.3(19)
_cod_database_code 4109387

loop_
_symmetry_equiv_pos_as_xyz
'x, y, z'
'-x+1/2, -y, z+1/2'
'-x, y+1/2, -z+1/2'
'x+1/2, -y+1/2, -z'

loop_
_atom_site_label
_atom_site_type_symbol
_atom_site_fract_x
_atom_site_fract_y
_atom_site_fract_z
_atom_site_U_iso_or_equiv
_atom_site_adp_type
_atom_site_occupancy
_atom_site_symmetry_multiplicity
_atom_site_calc_flag
_atom_site_refinement_flags
Pt1 Pt 0.99889(8) 0.97122(6) 0.20058(2) 0.0126(2) Uani 1 1 d .
Pt2 Pt 0.82825(7) 0.97605(6) 0.18903(2) 0.0122(2) Uani 1 1 d .
Pt3 Pt 0.50075(8) 0.98240(7) 0.03371(2) 0.0148(2) Uani 1 1 d .
Pt4 Pt 0.67259(8) 0.98538(6) 0.02307(2) 0.0116(2) Uani 1 1 d .
Pt5 Pt 0.99699(8) 0.02462(9) 0.86735(2) 0.0259(3) Uani 1 1 d .
Pt6 Pt 0.82630(8) 0.01649(8) 0.85621(2) 0.0211(3) Uani 1 1 d .
Re1 Re 0.93277(7) 1.06864(6) 0.15553(2) 0.0114(2) Uani 1 1 d .
Re2 Re 0.92113(8) 0.87620(6) 0.15792(2) 0.0153(2) Uani 1 1 d .
Re3 Re 0.57303(7) 1.07889(6) -0.01080(2) 0.0146(2) Uani 1 1 d .
Re4 Re 0.58023(8) 0.88642(6) -0.00851(2) 0.0142(2) Uani 1 1 d .
Re5 Re 0.93092(9) -0.07800(10) 0.82367(3) 0.0308(3) Uani 1 1 d .
Re6 Re 0.91740(9) 0.11312(10) 0.82368(3) 0.0318(3) Uani 1 1 d .
P1 P 1.1416(6) 0.9939(4) 0.21854(18) 0.0157(17) Uani 1 1 d .
P2 P 0.6806(6) 0.9881(4) 0.18752(15) 0.0135(15) Uani 1 1 d .
P3 P 0.3574(5) 1.0056(4) 0.05111(17) 0.0139(17) Uani 1 1 d .
P4 P 0.8225(5) 0.9925(3) 0.02202(16) 0.0102(15) Uani 1 1 d .
P5 P 1.1395(5) 0.0118(4) 0.88564(15) 0.0107(15) Uani 1 1 d .
P6 P 0.6781(5) 0.0055(4) 0.85511(14) 0.0094(15) Uani 1 1 d .
O1 O 0.9022(13) 0.8607(11) 0.2415(4) 0.019(4) Uiso 1 1 d .
O2 O 0.8191(15) 1.1586(14) 0.1138(4) 0.035(5) Uiso 1 1 d .
O3 O 0.9263(14) 1.2409(12) 0.1851(4) 0.023(4) Uiso 1 1 d .
O4 O 1.0792(16) 1.1256(13) 0.1207(5) 0.034(5) Uiso 1 1 d .
O5 O 0.8459(14) 0.7639(13) 0.1142(4) 0.026(5) Uiso 1 1 d .
O6 O 0.9097(17) 0.7065(14) 0.1922(5) 0.035(5) Uiso 1 1 d .
O7 O 1.1032(14) 0.8271(12) 0.1380(4) 0.025(5) Uiso 1 1 d .
O32 O 0.5816(16) 0.8668(15) 0.0749(5) 0.044(6) Uiso 1 1 d .
O33 O 0.6975(12) 1.1631(11) -0.0508(4) 0.018(4) Uiso 1 1 d .
O34 O 0.5768(18) 1.2568(15) 0.0182(5) 0.045(6) Uiso 1 1 d .
O35 O 0.4301(13) 1.1423(12) -0.0491(4) 0.026(4) Uiso 1 1 d .
O36 O 0.6609(15) 0.7776(13) -0.0528(4) 0.031(5) Uiso 1 1 d .
O37 O 0.5860(15) 0.7186(13) 0.0246(4) 0.029(5) Uiso 1 1 d .
O38 O 0.4027(16) 0.8456(14) -0.0321(5) 0.040(5) Uiso 1 1 d .
O63 O 0.8946(18) 0.1349(16) 0.9084(5) 0.050(7) Uiso 1 1 d .
O64 O 0.820(3) 0.207(3) 0.7792(8) 0.101(12) Uiso 1 1 d .
O65 O 0.907(2) 0.2834(17) 0.8560(6) 0.056(7) Uiso 1 1 d .
O66 O 1.089(2) 0.1734(19) 0.7997(6) 0.072(9) Uiso 1 1 d .
O67 O 0.8233(19) -0.1846(18) 0.7851(6) 0.055(7) Uiso 1 1 d .
O68 O 0.9298(17) -0.2460(16) 0.8583(5) 0.047(6) Uiso 1 1 d .
O69 O 1.087(2) -0.1284(18) 0.7884(6) 0.063(8) Uiso 1 1 d .
C1 C 0.942(2) 0.896(2) 0.2263(7) 0.037(8) Uiso 1 1 d .
C2 C 0.856(2) 1.1206(19) 0.1307(6) 0.024(7) Uiso 1 1 d .
C3 C 0.924(2) 1.1797(18) 0.1758(6) 0.024(7) Uiso 1 1 d .
C4 C 1.0264(18) 1.1025(17) 0.1343(6) 0.019(6) Uiso 1 1 d .
C5 C 0.8721(18) 0.8089(16) 0.1297(5) 0.013(5) Uiso 1 1 d .
C6 C 0.9219(19) 0.7714(15) 0.1809(5) 0.014(5) Uiso 1 1 d .
C7 C 1.0323(18) 0.8421(17) 0.1444(6) 0.017(6) Uiso 1 1 d .
C8 C 1.166(2) 0.9119(19) 0.2465(6) 0.027(7) Uiso 1 1 d .
C9 C 1.106(2) 0.932(2) 0.2698(6) 0.028(7) Uiso 1 1 d .
H9A H 1.0454 0.9378 0.2637 0.042 Uiso 1 1 calc R
H9B H 1.1247 0.9875 0.2780 0.042 Uiso 1 1 calc R
H9C H 1.1101 0.8847 0.2827 0.042 Uiso 1 1 calc R
C10 C 1.144(2) 0.8180(19) 0.2364(7) 0.028(7) Uiso 1 1 d .
H10A H 1.1569 0.7751 0.2502 0.043 Uiso 1 1 calc R
H10B H 1.1789 0.8049 0.2208 0.043 Uiso 1 1 calc R
H10C H 1.0812 0.8148 0.2319 0.043 Uiso 1 1 calc R
C11 C 1.260(3) 0.913(3) 0.2566(8) 0.052(11) Uiso 1 1 d .
H11A H 1.2731 0.9698 0.2646 0.077 Uiso 1 1 calc R
H11B H 1.3007 0.9024 0.2419 0.077 Uiso 1 1 calc R
H11C H 1.2677 0.8664 0.2698 0.077 Uiso 1 1 calc R
C12 C 1.2312(15) 0.9815(15) 0.1943(5) 0.007(5) Uiso 1 1 d .
C13 C 1.255(2) 0.891(2) 0.1865(7) 0.037(8) Uiso 1 1 d .
H13A H 1.2996 0.8930 0.1726 0.055 Uiso 1 1 calc R
H13B H 1.2029 0.8603 0.1801 0.055 Uiso 1 1 calc R
H13C H 1.2789 0.8596 0.2018 0.055 Uiso 1 1 calc R
C14 C 1.317(4) 1.008(3) 0.2061(11) 0.076(15) Uiso 1 1 d .
H14A H 1.3647 0.9783 0.1968 0.113 Uiso 1 1 calc R
H14B H 1.3181 0.9907 0.2247 0.113 Uiso 1 1 calc R
H14C H 1.3241 1.0714 0.2047 0.113 Uiso 1 1 calc R
C15 C 1.2114(16) 1.0257(16) 0.1670(5) 0.011(5) Uiso 1 1 d .
H15A H 1.2651 1.0265 0.1564 0.016 Uiso 1 1 calc R
H15B H 1.1909 1.0858 0.1698 0.016 Uiso 1 1 calc R
H15C H 1.1660 0.9920 0.1578 0.016 Uiso 1 1 calc R
C16 C 1.138(2) 1.1111(18) 0.2334(6) 0.022(6) Uiso 1 1 d .
C17 C 1.209(2) 1.128(2) 0.2539(7) 0.032(8) Uiso 1 1 d .
H17A H 1.2658 1.1096 0.2471 0.048 Uiso 1 1 calc R
H17B H 1.1950 1.0954 0.2700 0.048 Uiso 1 1 calc R
H17C H 1.2106 1.1911 0.2580 0.048 Uiso 1 1 calc R
C18 C 1.142(2) 1.1768(17) 0.2126(6) 0.021(6) Uiso 1 1 d .
H18A H 1.1259 1.2342 0.2199 0.031 Uiso 1 1 calc R
H18B H 1.1004 1.1610 0.1986 0.031 Uiso 1 1 calc R
H18C H 1.2013 1.1793 0.2054 0.031 Uiso 1 1 calc R
C19 C 1.0428(18) 1.1203(16) 0.2462(5) 0.016(6) Uiso 1 1 d .
H19A H 1.0346 1.1803 0.2526 0.023 Uiso 1 1 calc R
H19B H 1.0373 1.0791 0.2609 0.023 Uiso 1 1 calc R
H19C H 0.9981 1.1070 0.2329 0.023 Uiso 1 1 calc R
C20 C 0.631(3) 0.875(2) 0.1932(8) 0.047(9) Uiso 1 1 d .
C21 C 0.698(2) 0.8266(18) 0.2124(6) 0.021(6) Uiso 1 1 d .
H21A H 0.6840 0.8416 0.2306 0.032 Uiso 1 1 calc R
H21B H 0.7578 0.8452 0.2083 0.032 Uiso 1 1 calc R
H21C H 0.6927 0.7630 0.2099 0.032 Uiso 1 1 calc R
C22 C 0.634(2) 0.829(2) 0.1649(7) 0.040(8) Uiso 1 1 d .
H22A H 0.6171 0.7670 0.1667 0.060 Uiso 1 1 calc R
H22B H 0.6940 0.8321 0.1579 0.060 Uiso 1 1 calc R
H22C H 0.5936 0.8583 0.1529 0.060 Uiso 1 1 calc R
C23 C 0.536(2) 0.871(2) 0.2051(6) 0.030(7) Uiso 1 1 d .
H23A H 0.5108 0.8133 0.2019 0.046 Uiso 1 1 calc R
H23B H 0.4994 0.9162 0.1966 0.046 Uiso 1 1 calc R
H23C H 0.5388 0.8826 0.2240 0.046 Uiso 1 1 calc R
C24 C 0.630(3) 1.033(3) 0.1570(9) 0.054(10) Uiso 1 1 d .
C25 C 0.668(2) 0.9980(16) 0.1316(6) 0.023(7) Uiso 1 1 d .
H25A H 0.6457 0.9386 0.1284 0.034 Uiso 1 1 calc R
H25B H 0.7319 0.9967 0.1329 0.034 Uiso 1 1 calc R
H25C H 0.6504 1.0364 0.1170 0.034 Uiso 1 1 calc R
C26 C 0.527(2) 1.026(2) 0.1548(8) 0.041(8) Uiso 1 1 d .
H26A H 0.5064 1.0667 0.1411 0.061 Uiso 1 1 calc R
H26B H 0.5005 1.0419 0.1717 0.061 Uiso 1 1 calc R
H26C H 0.5105 0.9661 0.1501 0.061 Uiso 1 1 calc R
C27 C 0.648(2) 1.140(2) 0.1579(8) 0.046(9) Uiso 1 1 d .
H27A H 0.7089 1.1508 0.1633 0.068 Uiso 1 1 calc R
H27B H 0.6081 1.1675 0.1705 0.068 Uiso 1 1 calc R
H27C H 0.6382 1.1651 0.1404 0.068 Uiso 1 1 calc R
C28 C 0.656(3) 1.064(3) 0.2158(8) 0.049(9) Uiso 1 1 d .
C29 C 0.560(3) 1.103(3) 0.2168(8) 0.051(10) Uiso 1 1 d .
H29A H 0.5173 1.0555 0.2181 0.076 Uiso 1 1 calc R
H29B H 0.5485 1.1373 0.2008 0.076 Uiso 1 1 calc R
H29C H 0.5542 1.1419 0.2322 0.076 Uiso 1 1 calc R
C30 C 0.719(2) 1.143(2) 0.2141(7) 0.029(7) Uiso 1 1 d .
H30A H 0.7325 1.1639 0.2318 0.044 Uiso 1 1 calc R
H30B H 0.6903 1.1907 0.2042 0.044 Uiso 1 1 calc R
H30C H 0.7727 1.1256 0.2051 0.044 Uiso 1 1 calc R
C31 C 0.674(2) 1.0157(17) 0.2411(6) 0.021(6) Uiso 1 1 d .
H31A H 0.7265 0.9791 0.2389 0.032 Uiso 1 1 calc R
H31B H 0.6238 0.9786 0.2455 0.032 Uiso 1 1 calc R
H31C H 0.6841 1.0580 0.2553 0.032 Uiso 1 1 calc R
C32 C 0.5525(15) 0.9141(13) 0.0592(4) 0.005(4) Uiso 1 1 d .
C33 C 0.6474(17) 1.1314(16) -0.0352(5) 0.014(5) Uiso 1 1 d .
C34 C 0.5694(13) 1.1858(12) 0.0070(4) 0.000(4) Uiso 1 1 d .
C35 C 0.4856(19) 1.1215(18) -0.0346(6) 0.024(6) Uiso 1 1 d .
C36 C 0.629(2) 0.8194(18) -0.0353(6) 0.024(6) Uiso 1 1 d .
C37 C 0.5872(19) 0.7792(16) 0.0141(5) 0.018(6) Uiso 1 1 d .
C38 C 0.4693(19) 0.8544(17) -0.0218(6) 0.021(6) Uiso 1 1 d .
C39 C 0.3616(19) 1.1246(18) 0.0663(6) 0.023(6) Uiso 1 1 d .
C40 C 0.4478(19) 1.1331(18) 0.0807(6) 0.025(6) Uiso 1 1 d .
H40A H 0.4502 1.1901 0.0896 0.037 Uiso 1 1 calc R
H40B H 0.4963 1.1287 0.0682 0.037 Uiso 1 1 calc R
H40C H 0.4527 1.0860 0.0938 0.037 Uiso 1 1 calc R
C41 C 0.357(2) 1.1880(18) 0.0428(6) 0.026(7) Uiso 1 1 d .
H41A H 0.3048 1.1748 0.0323 0.038 Uiso 1 1 calc R
H41B H 0.4096 1.1811 0.0319 0.038 Uiso 1 1 calc R
H41C H 0.3536 1.2485 0.0492 0.038 Uiso 1 1 calc R
C42 C 0.2877(18) 1.1423(18) 0.0855(6) 0.022(6) Uiso 1 1 d .
H42A H 0.2996 1.1121 0.1021 0.033 Uiso 1 1 calc R
H42B H 0.2324 1.1209 0.0781 0.033 Uiso 1 1 calc R
H42C H 0.2833 1.2056 0.0886 0.033 Uiso 1 1 calc R
C43 C 0.2649(19) 1.0109(16) 0.0247(6) 0.016(6) Uiso 1 1 d .
C44 C 0.307(2) 1.0442(19) -0.0016(6) 0.030(7) Uiso 1 1 d .
H44A H 0.2880 1.0067 -0.0162 0.044 Uiso 1 1 calc R
H44B H 0.3713 1.0419 -0.0002 0.044 Uiso 1 1 calc R
H44C H 0.2886 1.1047 -0.0050 0.044 Uiso 1 1 calc R
C45 C 0.1796(16) 1.0466(15) 0.0341(5) 0.016(5) Uiso 1 1 d .
H45A H 0.1597 1.0927 0.0220 0.023 Uiso 1 1 calc R
H45B H 0.1869 1.0713 0.0517 0.023 Uiso 1 1 calc R
H45C H 0.1359 0.9995 0.0346 0.023 Uiso 1 1 calc R
C46 C 0.250(2) 0.901(2) 0.0191(7) 0.036(8) Uiso 1 1 d .
H46A H 0.2233 0.8738 0.0347 0.054 Uiso 1 1 calc R
H46B H 0.3067 0.8732 0.0156 0.054 Uiso 1 1 calc R
H46C H 0.2110 0.8928 0.0040 0.054 Uiso 1 1 calc R
C47 C 0.3281(18) 0.9222(16) 0.0778(5) 0.017(5) Uiso 1 1 d .
C48 C 0.384(2) 0.941(2) 0.1024(7) 0.038(8) Uiso 1 1 d .
H48A H 0.3763 0.8932 0.1151 0.057 Uiso 1 1 calc R
H48B H 0.3641 0.9962 0.1104 0.057 Uiso 1 1 calc R
H48C H 0.4455 0.9459 0.0975 0.057 Uiso 1 1 calc R
C49 C 0.351(2) 0.833(2) 0.0694(7) 0.033(7) Uiso 1 1 d .
H49A H 0.4071 0.8161 0.0772 0.049 Uiso 1 1 calc R
H49B H 0.3555 0.8312 0.0502 0.049 Uiso 1 1 calc R
H49C H 0.3050 0.7923 0.0752 0.049 Uiso 1 1 calc R
C50 C 0.2334(19) 0.9185(19) 0.0875(6) 0.026(7) Uiso 1 1 d .
H50A H 0.1960 0.8930 0.0739 0.040 Uiso 1 1 calc R
H50B H 0.2131 0.9780 0.0916 0.040 Uiso 1 1 calc R
H50C H 0.2304 0.8822 0.1034 0.040 Uiso 1 1 calc R
C51 C 0.8569(16) 1.1078(15) 0.0305(5) 0.014(5) Uiso 1 1 d .
C52 C 0.9495(17) 1.1189(16) 0.0417(5) 0.015(5) Uiso 1 1 d .
H52A H 0.9917 1.0887 0.0303 0.023 Uiso 1 1 calc R
H52B H 0.9519 1.0936 0.0594 0.023 Uiso 1 1 calc R
H52C H 0.9641 1.1814 0.0425 0.023 Uiso 1 1 calc R
C53 C 0.8540(17) 1.1654(16) 0.0052(5) 0.018(6) Uiso 1 1 d .
H53A H 0.8595 1.2273 0.0101 0.027 Uiso 1 1 calc R
H53B H 0.7981 1.1561 -0.0039 0.027 Uiso 1 1 calc R
H53C H 0.9025 1.1490 -0.0064 0.027 Uiso 1 1 calc R
C54 C 0.7888(16) 1.1497(15) 0.0503(5) 0.010(5) Uiso 1 1 d .
H54A H 0.7863 1.1143 0.0664 0.015 Uiso 1 1 calc R
H54B H 0.7306 1.1514 0.0421 0.015 Uiso 1 1 calc R
H54C H 0.8073 1.2095 0.0547 0.015 Uiso 1 1 calc R
C55 C 0.8769(16) 0.9540(14) -0.0090(5) 0.009(5) Uiso 1 1 d .
C56 C 0.8658(19) 0.8508(17) -0.0122(6) 0.021(6) Uiso 1 1 d .
H56A H 0.8032 0.8358 -0.0120 0.031 Uiso 1 1 calc R
H56B H 0.8955 0.8209 0.0024 0.031 Uiso 1 1 calc R
H56C H 0.8917 0.8321 -0.0289 0.031 Uiso 1 1 calc R
C57 C 0.977(2) 0.971(2) -0.0102(6) 0.027(6) Uiso 1 1 d .
H57A H 1.0018 0.9411 -0.0255 0.041 Uiso 1 1 calc R
H57B H 1.0047 0.9486 0.0059 0.041 Uiso 1 1 calc R
H57C H 0.9878 1.0342 -0.0116 0.041 Uiso 1 1 calc R
C58 C 0.827(2) 0.9910(15) -0.0332(5) 0.012(6) Uiso 1 1 d .
H58A H 0.8467 1.0509 -0.0368 0.018 Uiso 1 1 calc R
H58B H 0.7636 0.9916 -0.0295 0.018 Uiso 1 1 calc R
H58C H 0.8382 0.9539 -0.0486 0.018 Uiso 1 1 calc R
C59 C 0.8530(15) 0.9169(14) 0.0503(4) 0.007(4) Uiso 1 1 d .
C60 C 0.950(2) 0.8889(19) 0.0530(6) 0.027(7) Uiso 1 1 d .
H60A H 0.9572 0.8527 0.0688 0.041 Uiso 1 1 calc R
H60B H 0.9871 0.9412 0.0544 0.041 Uiso 1 1 calc R
H60C H 0.9674 0.8549 0.0374 0.041 Uiso 1 1 calc R
C61 C 0.7978(17) 0.8357(15) 0.0487(5) 0.011(5) Uiso 1 1 d .
H61A H 0.8077 0.8067 0.0318 0.017 Uiso 1 1 calc R
H61B H 0.7357 0.8516 0.0503 0.017 Uiso 1 1 calc R
H61C H 0.8139 0.7958 0.0630 0.017 Uiso 1 1 calc R
C62 C 0.8257(13) 0.9662(12) 0.0763(4) 0.000(4) Uiso 1 1 d .
H62A H 0.7675 0.9924 0.0740 0.000 Uiso 1 1 calc R
H62B H 0.8686 1.0123 0.0802 0.000 Uiso 1 1 calc R
H62C H 0.8240 0.9243 0.0910 0.000 Uiso 1 1 calc R
C63 C 0.9392(19) 0.0902(18) 0.8929(6) 0.025(6) Uiso 1 1 d .
C64 C 0.855(4) 0.171(3) 0.7969(11) 0.076(14) Uiso 1 1 d .
C65 C 0.905(2) 0.2242(19) 0.8441(6) 0.032(7) Uiso 1 1 d .
C66 C 1.024(2) 0.1517(19) 0.8092(6) 0.027(7) Uiso 1 1 d .
C67 C 0.866(2) -0.138(2) 0.8005(7) 0.037(8) Uiso 1 1 d .
C68 C 0.9324(17) -0.1800(15) 0.8432(5) 0.016(5) Uiso 1 1 d .
C69 C 1.028(2) -0.115(2) 0.8039(7) 0.039(8) Uiso 1 1 d .
C70 C 1.141(2) -0.097(2) 0.9021(7) 0.039(8) Uiso 1 1 d .
C71 C 1.048(3) -0.121(2) 0.9128(8) 0.047(9) Uiso 1 1 d .
H71A H 1.0513 -0.1758 0.9226 0.071 Uiso 1 1 calc R
H71B H 1.0072 -0.1269 0.8981 0.071 Uiso 1 1 calc R
H71C H 1.0276 -0.0738 0.9245 0.071 Uiso 1 1 calc R
C72 C 1.147(3) -0.169(3) 0.8798(8) 0.056(11) Uiso 1 1 d .
H72A H 1.2065 -0.1701 0.8726 0.084 Uiso 1 1 calc R
H72B H 1.1051 -0.1548 0.8658 0.084 Uiso 1 1 calc R
H72C H 1.1326 -0.2264 0.8873 0.084 Uiso 1 1 calc R
C73 C 1.207(2) -0.118(2) 0.9215(7) 0.038(8) Uiso 1 1 d .
H73A H 1.2090 -0.1822 0.9239 0.057 Uiso 1 1 calc R
H73B H 1.1925 -0.0902 0.9383 0.057 Uiso 1 1 calc R
H73C H 1.2646 -0.0976 0.9155 0.057 Uiso 1 1 calc R
C74 C 1.235(4) 0.009(3) 0.8621(11) 0.063(14) Uiso 1 1 d .
C75 C 1.205(4) -0.022(3) 0.8361(11) 0.080(15) Uiso 1 1 d .
H75A H 1.2471 -0.0635 0.8289 0.121 Uiso 1 1 calc R
H75B H 1.1986 0.0283 0.8242 0.121 Uiso 1 1 calc R
H75C H 1.1475 -0.0509 0.8381 0.121 Uiso 1 1 calc R
C76 C 1.319(2) -0.028(2) 0.8698(6) 0.028(6) Uiso 1 1 d .
H76A H 1.3114 -0.0903 0.8745 0.042 Uiso 1 1 calc R
H76B H 1.3428 0.0037 0.8850 0.042 Uiso 1 1 calc R
H76C H 1.3608 -0.0241 0.8551 0.042 Uiso 1 1 calc R
C77 C 1.245(3) 0.124(3) 0.8563(8) 0.057(11) Uiso 1 1 d .
H77A H 1.2782 0.1515 0.8707 0.085 Uiso 1 1 calc R
H77B H 1.1862 0.1506 0.8555 0.085 Uiso 1 1 calc R
H77C H 1.2756 0.1344 0.8397 0.085 Uiso 1 1 calc R
C78 C 1.160(2) 0.0977(18) 0.9130(6) 0.024(6) Uiso 1 1 d .
C79 C 1.256(2) 0.103(2) 0.9236(6) 0.032(7) Uiso 1 1 d .
H79A H 1.2929 0.1351 0.9111 0.048 Uiso 1 1 calc R
H79B H 1.2796 0.0435 0.9259 0.048 Uiso 1 1 calc R
H79C H 1.2566 0.1333 0.9406 0.048 Uiso 1 1 calc R
C80 C 1.133(3) 0.187(2) 0.9038(8) 0.050(10) Uiso 1 1 d .
H80A H 1.1517 0.2308 0.9168 0.075 Uiso 1 1 calc R
H80B H 1.0695 0.1890 0.9018 0.075 Uiso 1 1 calc R
H80C H 1.1615 0.1995 0.8869 0.075 Uiso 1 1 calc R
C81 C 1.100(2) 0.076(2) 0.9376(6) 0.035(7) Uiso 1 1 d .
H81A H 1.1015 0.1253 0.9499 0.052 Uiso 1 1 calc R
H81B H 1.1223 0.0231 0.9463 0.052 Uiso 1 1 calc R
H81C H 1.0398 0.0659 0.9317 0.052 Uiso 1 1 calc R
C82 C 0.6513(19) -0.0656(18) 0.8842(6) 0.021(6) Uiso 1 1 d .
C83 C 0.557(2) -0.1028(18) 0.8855(6) 0.023(6) Uiso 1 1 d .
H83A H 0.5463 -0.1279 0.9030 0.034 Uiso 1 1 calc R
H83B H 0.5496 -0.1485 0.8721 0.034 Uiso 1 1 calc R
H83C H 0.5145 -0.0555 0.8823 0.034 Uiso 1 1 calc R
C84 C 0.715(2) -0.1498(18) 0.8834(6) 0.022(6) Uiso 1 1 d .
H84A H 0.6962 -0.1919 0.8969 0.034 Uiso 1 1 calc R
H84B H 0.7753 -0.1315 0.8868 0.034 Uiso 1 1 calc R
H84C H 0.7112 -0.1775 0.8660 0.034 Uiso 1 1 calc R
C85 C 0.667(4) -0.012(3) 0.9101(10) 0.059(12) Uiso 1 1 d .
H85A H 0.6411 0.0469 0.9082 0.089 Uiso 1 1 calc R
H85B H 0.7302 -0.0061 0.9133 0.089 Uiso 1 1 calc R
H85C H 0.6395 -0.0420 0.9250 0.089 Uiso 1 1 calc R
C86 C 0.6288(17) -0.0422(15) 0.8230(5) 0.009(5) Uiso 1 1 d .
C87 C 0.528(2) -0.0166(19) 0.8219(6) 0.021(6) Uiso 1 1 d .
H87A H 0.5028 -0.0370 0.8053 0.031 Uiso 1 1 calc R
H87B H 0.5221 0.0473 0.8231 0.031 Uiso 1 1 calc R
H87C H 0.4972 -0.0441 0.8367 0.031 Uiso 1 1 calc R
C88 C 0.6461(17) -0.1391(14) 0.8214(5) 0.009(5) Uiso 1 1 d .
H88A H 0.6112 -0.1644 0.8071 0.013 Uiso 1 1 calc R
H88B H 0.6298 -0.1670 0.8381 0.013 Uiso 1 1 calc R
H88C H 0.7086 -0.1491 0.8179 0.013 Uiso 1 1 calc R
C89 C 0.670(3) 0.0046(18) 0.8005(7) 0.028(8) Uiso 1 1 d .
H89A H 0.7330 -0.0058 0.8006 0.042 Uiso 1 1 calc R
H89B H 0.6581 0.0677 0.8021 0.042 Uiso 1 1 calc R
H89C H 0.6443 -0.0171 0.7841 0.042 Uiso 1 1 calc R
C90 C 0.6317(18) 0.1220(16) 0.8619(5) 0.015(6) Uiso 1 1 d .
C91 C 0.542(2) 0.125(2) 0.8756(8) 0.040(9) Uiso 1 1 d .
H91A H 0.5406 0.0806 0.8895 0.060 Uiso 1 1 calc R
H91B H 0.4960 0.1128 0.8627 0.060 Uiso 1 1 calc R
H91C H 0.5332 0.1832 0.8832 0.060 Uiso 1 1 calc R
C92 C 0.632(2) 0.1773(17) 0.8368(6) 0.022(6) Uiso 1 1 d .
H92A H 0.5747 0.2064 0.8349 0.033 Uiso 1 1 calc R
H92B H 0.6420 0.1393 0.8216 0.033 Uiso 1 1 calc R
H92C H 0.6782 0.2215 0.8379 0.033 Uiso 1 1 calc R
C93 C 0.6913(18) 0.1674(16) 0.8798(5) 0.017(6) Uiso 1 1 d .
H93A H 0.6784 0.2303 0.8797 0.026 Uiso 1 1 calc R
H93B H 0.7520 0.1577 0.8742 0.026 Uiso 1 1 calc R
H93C H 0.6833 0.1444 0.8977 0.026 Uiso 1 1 calc R

loop_
_atom_site_aniso_label
_atom_site_aniso_U_11
_atom_site_aniso_U_22
_atom_site_aniso_U_33
_atom_site_aniso_U_23
_atom_site_aniso_U_13
_atom_site_aniso_U_12
Pt1 0.0135(5) 0.0085(4) 0.0158(5) -0.0014(4) 0.0001(5) 0.0021(4)
Pt2 0.0111(5) 0.0102(4) 0.0152(5) 0.0001(4) -0.0012(5) 0.0020(4)
Pt3 0.0069(5) 0.0285(5) 0.0091(5) -0.0017(4) 0.0026(4) 0.0015(5)
Pt4 0.0057(5) 0.0228(5) 0.0062(5) -0.0012(4) 0.0016(4) 0.0017(4)
Pt5 0.0060(5) 0.0615(7) 0.0102(5) 0.0041(5) -0.0041(4) -0.0050(6)
Pt6 0.0063(5) 0.0446(6) 0.0125(6) -0.0056(5) -0.0016(4) -0.0034(5)
Re1 0.0129(5) 0.0070(4) 0.0143(6) -0.0005(4) 0.0000(5) 0.0025(4)
Re2 0.0210(6) 0.0085(4) 0.0164(6) 0.0006(4) 0.0021(5) -0.0011(4)
Re3 0.0159(6) 0.0200(5) 0.0080(5) 0.0016(4) 0.0007(4) 0.0051(4)
Re4 0.0144(6) 0.0220(5) 0.0061(5) -0.0037(4) 0.0035(4) -0.0068(5)
Re5 0.0188(7) 0.0574(8) 0.0161(6) -0.0109(5) -0.0021(5) 0.0161(6)
Re6 0.0181(7) 0.0631(9) 0.0142(7) 0.0115(6) -0.0005(5) -0.0093(7)
P1 0.016(4) 0.008(3) 0.023(5) -0.007(3) 0.002(3) 0.001(2)
P2 0.016(4) 0.012(3) 0.012(4) -0.005(3) -0.004(3) 0.001(3)
P3 0.010(4) 0.010(3) 0.022(5) 0.000(2) 0.007(3) -0.003(2)
P4 0.005(4) 0.001(3) 0.024(4) 0.001(2) 0.003(3) -0.002(2)
P5 0.001(3) 0.021(3) 0.010(4) -0.004(3) -0.004(3) -0.001(2)
P6 0.007(4) 0.021(3) 0.000(3) -0.003(2) 0.000(3) -0.010(2)

loop_
_atom_type_symbol
_atom_type_description
_atom_type_scat_dispersion_real
_atom_type_scat_dispersion_imag
_atom_type_scat_source
C C 0.0033 0.0016 'International Tables Vol C Tables 4.2.6.8 and 6.1.1.4'
H H 0.0000 0.0000 'International Tables Vol C Tables 4.2.6.8 and 6.1.1.4'
O O 0.0106 0.0060 'International Tables Vol C Tables 4.2.6.8 and 6.1.1.4'
P P 0.1023 0.0942 'International Tables Vol C Tables 4.2.6.8 and 6.1.1.4'
Re Re -1.0185 7.2310 'International Tables Vol C Tables 4.2.6.8 and 6.1.1.4'
Pt Pt -1.7033 8.3905 'International Tables Vol C Tables 4.2.6.8 and 6.1.1.4'

loop_
_geom_angle_atom_site_label_1
_geom_angle_atom_site_label_2
_geom_angle_atom_site_label_3
_geom_angle
C1 Pt1 P1 103.6(11)
C1 Pt1 Pt2 74.3(11)
P1 Pt1 Pt2 165.90(18)
C1 Pt1 Re2 91.6(11)
P1 Pt1 Re2 137.79(19)
Pt2 Pt1 Re2 56.22(4)
C1 Pt1 Re1 132.6(11)
P1 Pt1 Re1 122.9(2)
Pt2 Pt1 Re1 58.33(4)
Re2 Pt1 Re1 61.25(3)
P2 Pt2 Re2 124.49(19)
P2 Pt2 Pt1 168.8(2)
Re2 Pt2 Pt1 65.73(4)
P2 Pt2 Re1 121.2(2)
Re2 Pt2 Re1 66.85(4)
Pt1 Pt2 Re1 65.31(4)
C32 Pt3 P3 102.4(7)
C32 Pt3 Pt4 74.5(7)
P3 Pt3 Pt4 165.95(19)
C32 Pt3 Re4 93.3(7)
P3 Pt3 Re4 137.8(2)
Pt4 Pt3 Re4 56.19(4)
C32 Pt3 Re3 132.1(7)
P3 Pt3 Re3 124.02(19)
Pt4 Pt3 Re3 57.62(4)
Re4 Pt3 Re3 61.10(4)
P4 Pt4 Re4 123.41(19)
P4 Pt4 Pt3 169.5(2)
Re4 Pt4 Pt3 65.63(4)
P4 Pt4 Re3 121.37(19)
Re4 Pt4 Re3 67.09(4)
Pt3 Pt4 Re3 65.68(4)
C63 Pt5 P5 101.8(9)
C63 Pt5 Pt6 73.2(9)
P5 Pt5 Pt6 166.85(19)
C63 Pt5 Re6 95.0(9)
P5 Pt5 Re6 136.89(19)
Pt6 Pt5 Re6 56.25(5)
C63 Pt5 Re5 131.4(9)
P5 Pt5 Re5 125.08(18)
Pt6 Pt5 Re5 58.18(4)
Re6 Pt5 Re5 60.89(5)
P6 Pt6 Re6 123.75(19)
P6 Pt6 Pt5 169.0(2)
Re6 Pt6 Pt5 65.80(5)
P6 Pt6 Re5 122.12(18)
Re6 Pt6 Re5 66.50(6)
Pt5 Pt6 Re5 65.21(5)
C4 Re1 C2 88.4(12)
C4 Re1 C3 96.7(12)
C2 Re1 C3 87.1(13)
C4 Re1 Pt2 162.4(8)
C2 Re1 Pt2 105.7(9)
C3 Re1 Pt2 94.4(9)
C4 Re1 Pt1 109.4(8)
C2 Re1 Pt1 162.0(9)
C3 Re1 Pt1 92.8(9)
Pt2 Re1 Pt1 56.36(4)
C4 Re1 Re2 110.3(8)
C2 Re1 Re2 114.0(9)
C3 Re1 Re2 145.5(9)
Pt2 Re1 Re2 54.72(4)
Pt1 Re1 Re2 58.62(4)
C7 Re2 C5 86.0(12)
C7 Re2 C6 89.3(11)
C5 Re2 C6 90.7(11)
C7 Re2 Pt2 149.5(8)
C5 Re2 Pt2 123.7(8)
C6 Re2 Pt2 96.7(8)
C7 Re2 Pt1 92.5(9)
C5 Re2 Pt1 177.8(8)
C6 Re2 Pt1 87.7(8)
Pt2 Re2 Pt1 58.05(4)
C7 Re2 Re1 101.8(8)
C5 Re2 Re1 121.8(8)
C6 Re2 Re1 146.0(8)
Pt2 Re2 Re1 58.43(4)
Pt1 Re2 Re1 60.14(4)
C33 Re3 C34 88.1(10)
C33 Re3 C35 81.7(12)
C34 Re3 C35 89.4(10)
C33 Re3 Pt4 108.0(8)
C34 Re3 Pt4 99.6(6)
C35 Re3 Pt4 166.7(8)
C33 Re3 Pt3 164.7(8)
C34 Re3 Pt3 93.0(6)
C35 Re3 Pt3 113.5(8)
Pt4 Re3 Pt3 56.70(4)
C33 Re3 Re4 115.6(8)
C34 Re3 Re4 148.6(6)
C35 Re3 Re4 113.0(8)
Pt4 Re3 Re4 55.03(4)
Pt3 Re3 Re4 58.63(4)
C36 Re4 C38 87.4(13)
C36 Re4 C37 87.1(12)
C38 Re4 C37 92.4(12)
C36 Re4 Pt4 123.4(9)
C38 Re4 Pt4 148.5(8)
C37 Re4 Pt4 95.2(8)
C36 Re4 Pt3 177.3(9)
C38 Re4 Pt3 91.3(9)
C37 Re4 Pt3 90.5(8)
Pt4 Re4 Pt3 58.18(4)
C36 Re4 Re3 122.3(9)
C38 Re4 Re3 102.2(8)
C37 Re4 Re3 147.2(8)
Pt4 Re4 Re3 57.87(4)
Pt3 Re4 Re3 60.27(4)
C67 Re5 C68 85.8(13)
C67 Re5 C69 85.8(15)
C68 Re5 C69 91.3(13)
C67 Re5 Pt6 110.3(11)
C68 Re5 Pt6 97.3(8)
C69 Re5 Pt6 162.1(11)
C67 Re5 Pt5 166.5(11)
C68 Re5 Pt5 92.2(8)
C69 Re5 Pt5 107.7(11)
Pt6 Re5 Pt5 56.61(4)
C67 Re5 Re6 118.2(11)
C68 Re5 Re6 147.3(8)
C69 Re5 Re6 111.0(11)
Pt6 Re5 Re6 55.15(4)
Pt5 Re5 Re6 59.05(5)
C66 Re6 C64 90.4(19)
C66 Re6 C65 91.2(13)
C64 Re6 C65 86.1(18)
C66 Re6 Pt6 152.1(9)
C64 Re6 Pt6 117.0(16)
C65 Re6 Pt6 95.6(9)
C66 Re6 Pt5 94.9(9)
C64 Re6 Pt5 174.4(16)
C65 Re6 Pt5 92.1(9)
Pt6 Re6 Pt5 57.95(4)
C66 Re6 Re5 104.6(9)
C64 Re6 Re5 120.2(16)
C65 Re6 Re5 148.5(9)
Pt6 Re6 Re5 58.35(5)
Pt5 Re6 Re5 60.06(5)
C12 P1 C8 106.5(13)
C12 P1 C16 111.8(12)
C8 P1 C16 108.4(13)
C12 P1 Pt1 113.8(8)
C8 P1 Pt1 111.3(10)
C16 P1 Pt1 105.0(10)
C24 P2 C28 109.0(18)
C24 P2 C20 106.9(18)
C28 P2 C20 111.2(17)
C24 P2 Pt2 118.3(14)
C28 P2 Pt2 102.9(13)
C20 P2 Pt2 108.6(12)
C47 P3 C43 110.3(12)
C47 P3 C39 110.0(12)
C43 P3 C39 104.8(12)
C47 P3 Pt3 112.2(9)
C43 P3 Pt3 114.4(9)
C39 P3 Pt3 104.6(9)
C55 P4 C51 111.2(11)
C55 P4 C59 109.7(10)
C51 P4 C59 109.0(11)
C55 P4 Pt4 116.5(8)
C51 P4 Pt4 108.5(8)
C59 P4 Pt4 101.4(7)
C70 P5 C74 104.8(18)
C70 P5 C78 106.1(15)
C74 P5 C78 110.2(18)
C70 P5 Pt5 105.2(12)
C74 P5 Pt5 117.5(18)
C78 P5 Pt5 112.1(9)
C82 P6 C86 111.2(12)
C82 P6 C90 108.0(12)
C86 P6 C90 110.6(11)
C82 P6 Pt6 103.9(10)
C86 P6 Pt6 115.8(8)
C90 P6 Pt6 106.9(9)
O1 C1 Pt1 172(3)
O2 C2 Re1 170(3)
O3 C3 Re1 173(3)
O4 C4 Re1 176(3)
O5 C5 Re2 175(2)
O6 C6 Re2 169(3)
O7 C7 Re2 173(3)
C9 C8 C11 107(3)
C9 C8 C10 108(3)
C11 C8 C10 109(3)
C9 C8 P1 109(2)
C11 C8 P1 115(2)
C10 C8 P1 108(2)
C13 C12 C14 98(3)
C13 C12 C15 102(2)
C14 C12 C15 114(3)
C13 C12 P1 117.1(19)
C14 C12 P1 111(3)
C15 C12 P1 113.8(16)
C18 C16 C17 111(3)
C18 C16 C19 106(2)
C17 C16 C19 110(2)
C18 C16 P1 111(2)
C17 C16 P1 114(2)
C19 C16 P1 105.2(18)
C23 C20 C21 110(3)
C23 C20 C22 111(3)
C21 C20 C22 109(3)
C23 C20 P2 117(3)
C21 C20 P2 105(2)
C22 C20 P2 105(2)
C25 C24 C26 107(3)
C25 C24 C27 108(3)
C26 C24 C27 103(3)
C25 C24 P2 115(3)
C26 C24 P2 117(3)
C27 C24 P2 105(3)
C31 C28 C30 108(3)
C31 C28 C29 109(3)
C30 C28 C29 106(3)
C31 C28 P2 108(2)
C30 C28 P2 108(3)
C29 C28 P2 116(3)
O32 C32 Pt3 176(2)
O33 C33 Re3 178(2)
O34 C34 Re3 173(2)
O35 C35 Re3 176(2)
O36 C36 Re4 179(3)
O37 C37 Re4 173(3)
O38 C38 Re4 170(3)
C40 C39 C42 109(2)
C40 C39 C41 111(2)
C42 C39 C41 111(2)
C40 C39 P3 107.3(19)
C42 C39 P3 113.1(19)
C41 C39 P3 105.8(19)
C45 C43 C44 121(2)
C45 C43 C46 107(2)
C44 C43 C46 103(2)
C45 C43 P3 115.3(19)
C44 C43 P3 107.7(19)
C46 C43 P3 99.8(17)
C49 C47 C50 106(2)
C49 C47 C48 106(2)
C50 C47 C48 105(2)
C49 C47 P3 111(2)
C50 C47 P3 118.4(19)
C48 C47 P3 109.0(19)
C52 C51 C53 106(2)
C52 C51 C54 109(2)
C53 C51 C54 106.2(19)
C52 C51 P4 116.4(17)
C53 C51 P4 109.3(17)
C54 C51 P4 109.9(16)
C57 C55 C58 113(2)
C57 C55 C56 106(2)
C58 C55 C56 103.0(19)
C57 C55 P4 114.6(18)
C58 C55 P4 109.6(17)
C56 C55 P4 110.4(17)
C61 C59 C60 108.3(19)
C61 C59 C62 106.8(18)
C60 C59 C62 108.1(19)
C61 C59 P4 108.9(16)
C60 C59 P4 117.9(18)
C62 C59 P4 106.3(14)
O63 C63 Pt5 174(3)
O64 C64 Re6 176(5)
O65 C65 Re6 173(3)
O66 C66 Re6 178(3)
O67 C67 Re5 176(3)
O68 C68 Re5 175(2)
O69 C69 Re5 170(3)
C73 C70 C71 110(3)
C73 C70 C72 107(3)
C71 C70 C72 98(3)
C73 C70 P5 121(3)
C71 C70 P5 111(2)
C72 C70 P5 107(3)
C76 C74 C75 113(4)
C76 C74 C77 111(4)
C75 C74 C77 101(4)
C76 C74 P5 121(4)
C75 C74 P5 109(4)
C77 C74 P5 98(3)
C80 C78 C79 108(3)
C80 C78 C81 106(3)
C79 C78 C81 106(2)
C80 C78 P5 110(2)
C79 C78 P5 116(2)
C81 C78 P5 109(2)
C83 C82 C85 107(3)
C83 C82 C84 105(2)
C85 C82 C84 110(3)
C83 C82 P6 117(2)
C85 C82 P6 109(2)
C84 C82 P6 108.1(19)
C89 C86 C88 111(2)
C89 C86 C87 105(2)
C88 C86 C87 114(2)
C89 C86 P6 108(2)
C88 C86 P6 110.4(18)
C87 C86 P6 108.3(18)
C93 C90 C92 105(2)
C93 C90 C91 105(2)
C92 C90 C91 111(2)
C93 C90 P6 108.6(18)
C92 C90 P6 110.9(18)
C91 C90 P6 116(2)

loop_
_geom_bond_atom_site_label_1
_geom_bond_atom_site_label_2
_geom_bond_distance
Pt1 C1 1.94(4)
Pt1 P1 2.384(9)
Pt1 Pt2 2.6665(16)
Pt1 Re2 2.8648(16)
Pt1 Re1 2.9100(15)
Pt2 P2 2.258(8)
Pt2 Re2 2.6119(15)
Pt2 Re1 2.7259(15)
Pt3 C32 1.84(2)
Pt3 P3 2.384(8)
Pt3 Pt4 2.6738(16)
Pt3 Re4 2.8662(15)
Pt3 Re3 2.9152(16)
Pt4 P4 2.287(8)
Pt4 Re4 2.6144(15)
Pt4 Re3 2.7019(16)
Pt5 C63 1.86(3)
Pt5 P5 2.370(7)
Pt5 Pt6 2.6646(17)
Pt5 Re6 2.8674(18)
Pt5 Re5 2.8972(18)
Pt6 P6 2.265(8)
Pt6 Re6 2.6139(18)
Pt6 Re5 2.7116(18)
Re1 C4 1.86(3)
Re1 C2 1.90(3)
Re1 C3 1.99(3)
Re1 Re2 2.9419(13)
Re2 C7 1.90(3)
Re2 C5 1.92(3)
Re2 C6 1.98(2)
Re3 C33 1.86(3)
Re3 C34 1.866(19)
Re3 C35 1.91(3)
Re3 Re4 2.9388(14)
Re4 C36 1.86(3)
Re4 C38 1.89(3)
Re4 C37 2.00(3)
Re5 C67 1.80(3)
Re5 C68 1.84(2)
Re5 C69 1.87(4)
Re5 Re6 2.921(2)
Re6 C66 1.88(3)
Re6 C64 1.88(6)
Re6 C65 2.00(3)
P1 C12 1.85(2)
P1 C8 1.93(3)
P1 C16 1.94(3)
P2 C24 1.86(4)
P2 C28 1.89(4)
P2 C20 1.90(4)
P3 C47 1.91(3)
P3 C43 1.95(3)
P3 C39 1.97(3)
P4 C55 1.87(3)
P4 C51 1.88(2)
P4 C59 1.90(2)
P5 C70 1.85(4)
P5 C74 1.89(6)
P5 C78 1.94(3)
P6 C82 1.88(3)
P6 C86 1.94(3)
P6 C90 1.94(3)
O1 C1 1.12(4)
O2 C2 1.18(4)
O3 C3 1.04(3)
O4 C4 1.12(3)
O5 C5 1.12(3)
O6 C6 1.16(3)
O7 C7 1.15(3)
O32 C32 1.16(3)
O33 C33 1.20(3)
O34 C34 1.23(3)
O35 C35 1.17(3)
O36 C36 1.20(4)
O37 C37 1.07(3)
O38 C38 1.15(4)
O63 C63 1.25(4)
O64 C64 1.18(6)
O65 C65 1.09(4)
O66 C66 1.15(4)
O67 C67 1.23(4)
O68 C68 1.27(4)
O69 C69 1.22(4)
C8 C9 1.53(4)
C8 C11 1.53(5)
C8 C10 1.56(4)
C12 C13 1.48(4)
C12 C14 1.49(6)
C12 C15 1.57(3)
C16 C18 1.46(4)
C16 C17 1.52(4)
C16 C19 1.60(4)
C20 C23 1.56(5)
C20 C21 1.59(5)
C20 C22 1.61(5)
C24 C25 1.51(5)
C24 C26 1.57(6)
C24 C27 1.66(5)
C28 C31 1.51(5)
C28 C30 1.54(5)
C28 C29 1.58(5)
C39 C40 1.51(4)
C39 C42 1.51(4)
C39 C41 1.54(4)
C43 C45 1.49(4)
C43 C44 1.57(4)
C43 C46 1.72(4)
C47 C49 1.47(4)
C47 C50 1.53(4)
C47 C48 1.54(4)
C51 C52 1.53(4)
C51 C53 1.56(3)
C51 C54 1.58(3)
C55 C57 1.55(4)
C55 C58 1.56(4)
C55 C56 1.59(3)
C59 C61 1.50(3)
C59 C60 1.54(4)
C59 C62 1.58(3)
C70 C73 1.45(5)
C70 C71 1.56(5)
C70 C72 1.58(5)
C74 C76 1.46(6)
C74 C75 1.48(7)
C74 C77 1.79(6)
C78 C80 1.50(5)
C78 C79 1.56(4)
C78 C81 1.58(4)
C82 C83 1.55(4)
C82 C85 1.57(5)
C82 C84 1.61(4)
C86 C89 1.48(4)
C86 C88 1.50(3)
C86 C87 1.58(4)
C90 C93 1.46(4)
C90 C92 1.53(4)
C90 C91 1.53(4)
